data_4131236
loop_
_publ_author_name
'Axthelm, J\"org'
'Askes, Sven H. C.'
'Elstner, Martin'
'G, Upendar Reddy'
'G\"orls, Helmar'
'Bellstedt, Peter'
'Schiller, Alexander'

_publ_section_title
;
 Fluorinated Boronic Acid-Appended Pyridinium Salts and <sup>19</sup>F NMR
 Spectroscopy for Diol Sensing.
;
_journal_issue 33
_journal_name_full 'Journal of the American Chemical Society'
_journal_page_first 11413
_journal_page_last 11420
_journal_paper_doi 10.1021/jacs.7b01167
_journal_volume 139
_journal_year 2017
_chemical_formula_moiety 'C12 H12 B F N O2, Br'
_chemical_formula_sum 'C12 H12 B Br F N O2'
_chemical_formula_weight 311.95
_space_group_IT_number 14
_space_group_name_Hall '-P 2ybc'
_space_group_name_H-M_alt 'P 1 21/c 1'
_symmetry_cell_setting monoclinic
_symmetry_space_group_name_Hall '-P 2ybc'
_symmetry_space_group_name_H-M 'P 1 21/c 1'
_atom_sites_solution_hydrogens geom
_atom_sites_solution_primary direct
_atom_sites_solution_secondary difmap
_audit_creation_method SHELXL-97
_cell_angle_alpha 90
_cell_angle_beta 103.537(1)
_cell_angle_gamma 90
_cell_formula_units_Z 4
_cell_length_a 7.5296(1)
_cell_length_b 17.7540(4)
_cell_length_c 9.5971(2)
_cell_measurement_reflns_used 7585
_cell_measurement_temperature 133(2)
_cell_measurement_theta_max 27.44
_cell_measurement_theta_min 2.29
_cell_volume 1247.30(4)
_computing_cell_refinement DENZO
_computing_data_collection COLLECT
_computing_data_reduction DENZO
_computing_molecular_graphics SHELXTL/PC
_computing_publication_material SHELXL-97
_computing_structure_refinement 'SHELXL-97 (Sheldrick, 2008)'
_computing_structure_solution 'SHELXS-97 (Sheldrick, 2008)'
_diffrn_ambient_temperature 133(2)
_diffrn_measured_fraction_theta_full 0.999
_diffrn_measured_fraction_theta_max 0.999
_diffrn_measurement_device_type KappaCCD
_diffrn_measurement_method 'phi- + omega-scan'
_diffrn_radiation_monochromator graphite
_diffrn_radiation_source 'fine-focus sealed tube'
_diffrn_radiation_type MoK\a
_diffrn_radiation_wavelength 0.71073
_diffrn_reflns_av_R_equivalents 0.0259
_diffrn_reflns_av_sigmaI/netI 0.0283
_diffrn_reflns_limit_h_max 9
_diffrn_reflns_limit_h_min -9
_diffrn_reflns_limit_k_max 23
_diffrn_reflns_limit_k_min -22
_diffrn_reflns_limit_l_max 11
_diffrn_reflns_limit_l_min -12
_diffrn_reflns_number 7585
_diffrn_reflns_theta_full 27.44
_diffrn_reflns_theta_max 27.44
_diffrn_reflns_theta_min 2.29
_exptl_absorpt_coefficient_mu 3.299
_exptl_absorpt_correction_T_max 0.7456
_exptl_absorpt_correction_T_min 0.6954
_exptl_absorpt_correction_type multi-scan
_exptl_absorpt_process_details 'SADABS, Bruker-AXS, 2002'
_exptl_crystal_colour colourless
_exptl_crystal_density_diffrn 1.661
_exptl_crystal_density_method 'not measured'
_exptl_crystal_description prism
_exptl_crystal_F_000 624
_exptl_crystal_size_max 0.068
_exptl_crystal_size_mid 0.062
_exptl_crystal_size_min 0.052
_refine_diff_density_max 0.374
_refine_diff_density_min -0.331
_refine_diff_density_rms 0.066
_refine_ls_extinction_method none
_refine_ls_goodness_of_fit_ref 1.087
_refine_ls_hydrogen_treatment refall
_refine_ls_matrix_type full
_refine_ls_number_parameters 211
_refine_ls_number_reflns 2843
_refine_ls_number_restraints 0
_refine_ls_restrained_S_all 1.087
_refine_ls_R_factor_all 0.0310
_refine_ls_R_factor_gt 0.0246
_refine_ls_shift/su_max 0.001
_refine_ls_shift/su_mean 0.000
_refine_ls_structure_factor_coef Fsqd
_refine_ls_weighting_details 'calc w=1/[\s^2^(Fo^2^)+(0.0000P)^2^+1.4279P] where P=(Fo^2^+2Fc^2^)/3'
_refine_ls_weighting_scheme calc
_refine_ls_wR_factor_gt 0.0486
_refine_ls_wR_factor_ref 0.0514
_reflns_number_gt 2507
_reflns_number_total 2843
_reflns_threshold_expression >2sigma(I)
_cod_data_source_file ja7b01167_si_002.cif
_cod_data_source_block FO4914
_cod_original_sg_symbol_H-M 'P 21/c'
_cod_database_code 4131236

loop_
_symmetry_equiv_pos_as_xyz
'x, y, z'
'-x, y+1/2, -z+1/2'
'-x, -y, -z'
'x, -y-1/2, z-1/2'

loop_
_atom_site_label
_atom_site_type_symbol
_atom_site_fract_x
_atom_site_fract_y
_atom_site_fract_z
_atom_site_U_iso_or_equiv
_atom_site_adp_type
_atom_site_occupancy
_atom_site_symmetry_multiplicity
_atom_site_calc_flag
Br1 Br 0.29376(3) 0.096047(11) 0.40428(2) 0.01697(6) Uani 1 1 d
B1 B 0.4967(3) 0.30624(13) 0.5609(2) 0.0161(4) Uani 1 1 d
O1 O 0.3818(2) 0.29251(9) 0.64778(17) 0.0219(3) Uani 1 1 d
H1O1 H 0.365(4) 0.3243(16) 0.694(3) 0.037(9) Uiso 1 1 d
O2 O 0.5238(2) 0.25106(8) 0.47020(16) 0.0197(3) Uani 1 1 d
H1O2 H 0.464(4) 0.2161(15) 0.466(3) 0.031(8) Uiso 1 1 d
F1 F 0.88726(17) 0.58430(7) 0.59874(14) 0.0250(3) Uani 1 1 d
N1 N 0.7259(2) 0.35624(9) 0.23370(17) 0.0125(3) Uani 1 1 d
C1 C 0.7759(3) 0.39322(11) 0.1269(2) 0.0152(4) Uani 1 1 d
H1 H 0.708(3) 0.4379(13) 0.091(2) 0.019(6) Uiso 1 1 d
C2 C 0.9189(3) 0.36650(12) 0.0738(2) 0.0174(4) Uani 1 1 d
H2 H 0.956(3) 0.3932(13) 0.001(3) 0.021(6) Uiso 1 1 d
C3 C 1.0097(3) 0.30174(12) 0.1303(2) 0.0196(4) Uani 1 1 d
H3 H 1.107(3) 0.2837(13) 0.094(3) 0.023(6) Uiso 1 1 d
C4 C 0.9533(3) 0.26377(12) 0.2392(2) 0.0192(4) Uani 1 1 d
H4 H 1.011(3) 0.2200(14) 0.280(2) 0.021(6) Uiso 1 1 d
C5 C 0.8112(3) 0.29240(11) 0.2901(2) 0.0163(4) Uani 1 1 d
H5 H 0.768(3) 0.2697(13) 0.364(2) 0.019(6) Uiso 1 1 d
C6 C 0.5725(3) 0.38639(11) 0.2929(2) 0.0147(4) Uani 1 1 d
H6B H 0.518(3) 0.4256(13) 0.228(2) 0.015(5) Uiso 1 1 d
H6A H 0.486(3) 0.3454(12) 0.286(2) 0.011(5) Uiso 1 1 d
C7 C 0.6432(2) 0.41726(11) 0.4428(2) 0.0131(4) Uani 1 1 d
C8 C 0.7384(3) 0.48547(11) 0.4552(2) 0.0152(4) Uani 1 1 d
H8 H 0.753(3) 0.5118(13) 0.372(3) 0.020(6) Uiso 1 1 d
C9 C 0.7998(3) 0.51650(11) 0.5892(2) 0.0167(4) Uani 1 1 d
C10 C 0.7723(3) 0.48381(12) 0.7125(2) 0.0172(4) Uani 1 1 d
H10 H 0.815(3) 0.5056(13) 0.803(3) 0.023(6) Uiso 1 1 d
C11 C 0.6743(2) 0.41687(11) 0.6983(2) 0.0155(4) Uani 1 1 d
H11 H 0.650(3) 0.3928(13) 0.785(3) 0.025(6) Uiso 1 1 d
C12 C 0.6078(2) 0.38194(11) 0.5647(2) 0.0139(4) Uani 1 1 d

loop_
_atom_site_aniso_label
_atom_site_aniso_U_11
_atom_site_aniso_U_22
_atom_site_aniso_U_33
_atom_site_aniso_U_23
_atom_site_aniso_U_13
_atom_site_aniso_U_12
Br1 0.02023(10) 0.01386(10) 0.01853(11) -0.00153(8) 0.00798(7) -0.00145(8)
B1 0.0170(10) 0.0177(11) 0.0123(10) 0.0006(9) 0.0008(8) -0.0005(9)
O1 0.0274(8) 0.0206(8) 0.0213(8) -0.0043(7) 0.0130(6) -0.0068(6)
O2 0.0253(8) 0.0150(7) 0.0210(8) -0.0036(6) 0.0100(6) -0.0054(6)
F1 0.0309(6) 0.0171(6) 0.0261(7) -0.0037(5) 0.0050(5) -0.0103(5)
N1 0.0136(7) 0.0127(8) 0.0113(8) -0.0025(6) 0.0033(6) 0.0006(6)
C1 0.0170(9) 0.0142(10) 0.0134(9) -0.0011(8) 0.0015(7) -0.0017(8)
C2 0.0186(9) 0.0185(10) 0.0158(10) -0.0008(8) 0.0054(8) -0.0035(8)
C3 0.0172(9) 0.0243(11) 0.0183(10) -0.0064(8) 0.0064(8) 0.0018(8)
C4 0.0199(10) 0.0166(10) 0.0205(11) -0.0015(8) 0.0034(8) 0.0038(8)
C5 0.0199(9) 0.0136(9) 0.0153(10) 0.0027(8) 0.0041(8) 0.0021(8)
C6 0.0138(8) 0.0165(10) 0.0143(10) -0.0005(8) 0.0044(7) 0.0018(7)
C7 0.0127(8) 0.0148(9) 0.0126(9) -0.0018(7) 0.0044(7) 0.0032(7)
C8 0.0156(9) 0.0141(9) 0.0163(10) 0.0015(8) 0.0045(7) 0.0012(7)
C9 0.0143(9) 0.0126(9) 0.0230(11) -0.0023(8) 0.0040(8) -0.0014(7)
C10 0.0153(9) 0.0187(10) 0.0168(10) -0.0043(8) 0.0022(7) 0.0001(8)
C11 0.0153(9) 0.0171(10) 0.0139(10) 0.0013(8) 0.0030(7) 0.0005(7)
C12 0.0125(8) 0.0155(9) 0.0136(9) -0.0001(7) 0.0033(7) 0.0017(7)

loop_
_atom_type_symbol
_atom_type_description
_atom_type_scat_dispersion_real
_atom_type_scat_dispersion_imag
_atom_type_scat_source
C C 0.0033 0.0016 'International Tables Vol C Tables 4.2.6.8 and 6.1.1.4'
H H 0.0000 0.0000 'International Tables Vol C Tables 4.2.6.8 and 6.1.1.4'
B B 0.0013 0.0007 'International Tables Vol C Tables 4.2.6.8 and 6.1.1.4'
N N 0.0061 0.0033 'International Tables Vol C Tables 4.2.6.8 and 6.1.1.4'
O O 0.0106 0.0060 'International Tables Vol C Tables 4.2.6.8 and 6.1.1.4'
F F 0.0171 0.0103 'International Tables Vol C Tables 4.2.6.8 and 6.1.1.4'
Br Br -0.2901 2.4595 'International Tables Vol C Tables 4.2.6.8 and 6.1.1.4'

loop_
_geom_angle_atom_site_label_1
_geom_angle_atom_site_label_2
_geom_angle_atom_site_label_3
_geom_angle
O1 B1 O2 118.55(19)
O1 B1 C12 123.33(19)
O2 B1 C12 118.06(18)
B1 O1 H1O1 117(2)
B1 O2 H1O2 116(2)
C1 N1 C5 121.58(16)
C1 N1 C6 119.52(16)
C5 N1 C6 118.89(16)
N1 C1 C2 119.76(18)
N1 C1 H1 117.2(13)
C2 C1 H1 123.0(13)
C1 C2 C3 119.92(19)
C1 C2 H2 119.8(14)
C3 C2 H2 120.3(14)
C2 C3 C4 119.21(19)
C2 C3 H3 119.8(15)
C4 C3 H3 121.0(15)
C5 C4 C3 119.20(19)
C5 C4 H4 118.7(14)
C3 C4 H4 122.1(14)
N1 C5 C4 120.30(19)
N1 C5 H5 116.6(14)
C4 C5 H5 123.1(14)
N1 C6 C7 110.99(15)
N1 C6 H6B 105.2(13)
C7 C6 H6B 110.8(13)
N1 C6 H6A 105.8(12)
C7 C6 H6A 114.6(12)
H6B C6 H6A 109.0(17)
C8 C7 C12 120.61(17)
C8 C7 C6 116.93(17)
C12 C7 C6 122.37(17)
C9 C8 C7 118.64(18)
C9 C8 H8 120.5(14)
C7 C8 H8 120.7(14)
F1 C9 C10 118.80(18)
F1 C9 C8 117.84(18)
C10 C9 C8 123.33(18)
C9 C10 C11 117.40(18)
C9 C10 H10 122.5(15)
C11 C10 H10 120.1(15)
C10 C11 C12 122.27(18)
C10 C11 H11 119.2(14)
C12 C11 H11 118.5(14)
C7 C12 C11 117.72(17)
C7 C12 B1 124.27(17)
C11 C12 B1 118.00(17)

loop_
_geom_bond_atom_site_label_1
_geom_bond_atom_site_label_2
_geom_bond_distance
B1 O1 1.357(3)
B1 O2 1.357(3)
B1 C12 1.579(3)
O1 H1O1 0.75(3)
O2 H1O2 0.76(3)
F1 C9 1.365(2)
N1 C1 1.343(2)
N1 C5 1.352(2)
N1 C6 1.500(2)
C1 C2 1.379(3)
C1 H1 0.96(2)
C2 C3 1.382(3)
C2 H2 0.94(2)
C3 C4 1.391(3)
C3 H3 0.94(2)
C4 C5 1.374(3)
C4 H4 0.93(2)
C5 H5 0.94(2)
C6 C7 1.515(3)
C6 H6B 0.96(2)
C6 H6A 0.97(2)
C7 C8 1.398(3)
C7 C12 1.406(3)
C8 C9 1.376(3)
C8 H8 0.96(2)
C9 C10 1.376(3)
C10 C11 1.389(3)
C10 H10 0.94(2)
C11 C12 1.407(3)
C11 H11 0.99(2)
